data_7225994
loop_
_publ_author_name
'Ochoa, Mar\'ia Eugenia'
'Aguilar-Granda, Andr\'es'
'Ramirez-Montes, Pedro I.'
'Barba, Victor'
'L\'opez, Yliana'
'Santillan, Rosa'
'Farf\'an, Norberto'

_publ_section_title
;
 Designed synthesis of &#x201C;L&#x201D; shaped 17-halo-aryl-ethynyl
 steroids
;
_journal_issue 36
_journal_name_full CrystEngComm
_journal_page_first 6830
_journal_paper_doi 10.1039/C6CE01056C
_journal_volume 18
_journal_year 2016
_chemical_absolute_configuration rm
_chemical_compound_source 'synthesis as described'
_chemical_formula_moiety 'C35 H47 I1 O3'
_chemical_formula_sum 'C35 H47 I O3'
_chemical_formula_weight 642.62
_space_group_IT_number 5
_symmetry_cell_setting monoclinic
_symmetry_Int_Tables_number 5
_symmetry_space_group_name_Hall 'C 2y'
_symmetry_space_group_name_H-M 'C 1 2 1'
_atom_sites_solution_hydrogens mixed
_audit_conform_dict_location ftp://ftp.iucr.org/pub/cif_core.dic
_audit_conform_dict_name cif_core.dic
_audit_conform_dict_version 2.4.3
_audit_creation_date 2016-02-17T15:34:22-00:00
_audit_creation_method 'WinGX routine CIF_UPDATE'
_audit_update_record
;
2016-03-10 deposited with the CCDC.
2016-07-13 downloaded from the CCDC.
;
_cell_angle_alpha 90
_cell_angle_beta 106.06
_cell_angle_gamma 90
_cell_formula_units_Z 4
_cell_length_a 20.978
_cell_length_b 6.314
_cell_length_c 23.951
_cell_measurement_reflns_used 17433
_cell_measurement_temperature 173(2)
_cell_measurement_theta_max 27.48
_cell_measurement_theta_min 2.91
_cell_measurement_wavelength 0.71073
_cell_volume 3048.620
_computing_cell_refinement 'HKL Scalepack (Otwinowski & Minor 1997)'
_computing_data_collection 'Collect (Bruker AXS BV, 1997-2004)'
_computing_data_reduction 'HKL Denzo and Scalepack (Otwinowski & Minor 1997)'
_computing_molecular_graphics 'Ortep-3 for Windows (Farrugia, 1997)'
_computing_publication_material 'WinGX publication routines (Farrugia, 1999)'
_computing_structure_refinement 'SHELXL-2014/7 (Sheldrick, 2014)'
_computing_structure_solution 'SIR2004 (Giacovazzo et al, 2004)'
_diffrn_ambient_temperature 173(2)
_diffrn_detector 'CCD plate'
_diffrn_detector_area_resol_mean 9
_diffrn_measured_fraction_theta_full 0.997
_diffrn_measured_fraction_theta_max 0.994
_diffrn_measurement_device '95mm CCD camera on \k-goniostat'
_diffrn_measurement_device_type KappaCCD
_diffrn_measurement_method 'CCD rotation images, thick slices'
_diffrn_orient_matrix_UB_11 0.013376
_diffrn_orient_matrix_UB_12 -0.114332
_diffrn_orient_matrix_UB_13 -0.023371
_diffrn_orient_matrix_UB_21 0.015738
_diffrn_orient_matrix_UB_22 -0.088431
_diffrn_orient_matrix_UB_23 0.035817
_diffrn_orient_matrix_UB_31 -0.0451
_diffrn_orient_matrix_UB_32 -0.064769
_diffrn_orient_matrix_UB_33 -0.007648
_diffrn_radiation_monochromator 'horizonally mounted graphite crystal'
_diffrn_radiation_probe x-ray
_diffrn_radiation_type MoK\a
_diffrn_radiation_wavelength 0.71073
_diffrn_reflns_av_R_equivalents 0.0565
_diffrn_reflns_av_unetI/netI 0.0607
_diffrn_reflns_Laue_measured_fraction_full 0.997
_diffrn_reflns_Laue_measured_fraction_max 0.994
_diffrn_reflns_limit_h_max 24
_diffrn_reflns_limit_h_min -27
_diffrn_reflns_limit_k_max 8
_diffrn_reflns_limit_k_min -8
_diffrn_reflns_limit_l_max 31
_diffrn_reflns_limit_l_min -31
_diffrn_reflns_number 20437
_diffrn_reflns_point_group_measured_fraction_full 0.998
_diffrn_reflns_point_group_measured_fraction_max 0.996
_diffrn_reflns_theta_full 25.242
_diffrn_reflns_theta_max 27.494
_diffrn_reflns_theta_min 3.032
_diffrn_source 'Enraf Nonius FR590'
_exptl_absorpt_coefficient_mu 1.084
_exptl_absorpt_correction_T_max 0.913
_exptl_absorpt_correction_T_min 0.863
_exptl_absorpt_correction_type multi-scan
_exptl_absorpt_process_details
;
        [c.f. r.h. blessing, acta cryst. (1995), a51, 33-38]
;
_exptl_crystal_colour colourless
_exptl_crystal_density_diffrn 1.4
_exptl_crystal_density_method 'not measured'
_exptl_crystal_description block
_exptl_crystal_F_000 1336
_exptl_crystal_size_max 0.175
_exptl_crystal_size_mid 0.1
_exptl_crystal_size_min 0.05
_refine_diff_density_max 0.698
_refine_diff_density_min -0.552
_refine_diff_density_rms 0.079
_refine_ls_abs_structure_details
;
 Refined as an inversion twin.
;
_refine_ls_abs_structure_Flack -0.05(2)
_refine_ls_extinction_method none
_refine_ls_goodness_of_fit_ref 1.051
_refine_ls_hydrogen_treatment mixed
_refine_ls_matrix_type full
_refine_ls_number_constraints 0
_refine_ls_number_parameters 361
_refine_ls_number_reflns 6932
_refine_ls_number_restraints 2
_refine_ls_restrained_S_all 1.051
_refine_ls_R_factor_all 0.0667
_refine_ls_R_factor_gt 0.0411
_refine_ls_shift/su_max 0.001
_refine_ls_shift/su_mean 0
_refine_ls_structure_factor_coef Fsqd
_refine_ls_weighting_details 'w=1/[\s^2^(Fo^2^)+(0.0261P)^2^+4.7667P] where P=(Fo^2^+2Fc^2^)/3'
_refine_ls_weighting_scheme calc
_refine_ls_wR_factor_gt 0.075
_refine_ls_wR_factor_ref 0.0846
_reflns_Friedel_coverage 0.836
_reflns_Friedel_fraction_full 1
_reflns_Friedel_fraction_max 0.998
_reflns_number_gt 5469
_reflns_number_total 6932
_reflns_threshold_expression 'I > 2\s(I)'
_cod_data_source_file c6ce01056c2.cif
_cod_data_source_block san650x
_cod_depositor_comments 'Adding full bibliography for 7225988--7225998.cif.'
_cod_original_cell_volume 3048.7
_cod_original_sg_symbol_H-M 'C 2'
_cod_database_code 7225994
_shelx_estimated_absorpt_t_min 0.833
_shelx_estimated_absorpt_t_max 0.948

loop_
_symmetry_equiv_pos_as_xyz
'x, y, z'
'-x, y, -z'
'x+1/2, y+1/2, z'
'-x+1/2, y+1/2, -z'

loop_
_atom_site_label
_atom_site_type_symbol
_atom_site_fract_x
_atom_site_fract_y
_atom_site_fract_z
_atom_site_U_iso_or_equiv
_atom_site_adp_type
_atom_site_occupancy
_atom_site_site_symmetry_order
_atom_site_calc_flag
_atom_site_refinement_flags_posn
_atom_site_refinement_flags_adp
O1 O 0.06755(16) 0.1950(10) 0.02924(14) 0.0326(7) Uani 1 1 d D .
C7 C 0.1718(2) 0.6990(14) 0.20866(17) 0.0265(9) Uani 1 1 d . .
H7A H 0.1377 0.588 0.2061 0.032 Uiso 1 1 calc R U
H7B H 0.1693 0.7987 0.2399 0.032 Uiso 1 1 calc R U
C5 C 0.1660(2) 0.6783(12) 0.10153(19) 0.0228(10) Uani 1 1 d . .
H5 H 0.1607 0.771 0.0667 0.027 Uiso 1 1 calc R U
C12 C 0.3309(2) 0.2190(12) 0.24973(18) 0.0260(12) Uani 1 1 d . .
H12B H 0.2992 0.1001 0.2454 0.031 Uiso 1 1 calc R U
H12A H 0.3763 0.1592 0.2599 0.031 Uiso 1 1 calc R U
C1 C 0.2381(2) 0.4355(8) 0.0639(2) 0.0236(11) Uani 1 1 d . .
H1B H 0.2341 0.5263 0.0294 0.028 Uiso 1 1 calc R U
H1A H 0.2819 0.3645 0.0727 0.028 Uiso 1 1 calc R U
C4 C 0.1107(2) 0.5105(9) 0.0859(2) 0.0246(11) Uani 1 1 d . .
H4A H 0.1131 0.4227 0.1206 0.029 Uiso 1 1 calc R U
H4B H 0.0672 0.5833 0.0752 0.029 Uiso 1 1 calc R U
C20 C 0.3832(2) 0.2335(9) 0.4079(2) 0.0260(14) Uani 1 1 d . .
H21 H 0.4184 0.3246 0.3994 0.031 Uiso 1 1 calc R U
C9 C 0.2503(2) 0.4544(8) 0.1739(2) 0.0202(10) Uani 1 1 d . .
H9 H 0.2157 0.3414 0.1678 0.024 Uiso 1 1 calc R U
C13 C 0.3238(2) 0.3656(8) 0.2986(2) 0.0221(10) Uani 1 1 d . .
C10 C 0.2365(2) 0.5775(8) 0.1155(2) 0.0218(11) Uani 1 1 d . .
O2 O 0.31399(17) 0.4900(6) 0.43176(14) 0.0269(8) Uani 1 1 d . .
C17 C 0.3202(2) 0.2531(7) 0.35569(19) 0.0226(12) Uani 1 1 d . .
H17 H 0.2998 0.1099 0.346 0.027 Uiso 1 1 calc R U
C29 C 0.0797(2) 0.5964(9) -0.0613(2) 0.0264(12) Uani 1 1 d . .
C16 C 0.2727(3) 0.3953(9) 0.3796(2) 0.0272(12) Uani 1 1 d . .
H16 H 0.2368 0.3083 0.3883 0.033 Uiso 1 1 calc R U
C18 C 0.3785(3) 0.5371(9) 0.3109(2) 0.0296(12) Uani 1 1 d . .
H18B H 0.422 0.469 0.3183 0.044 Uiso 1 1 calc R U
H18C H 0.3765 0.6201 0.3449 0.044 Uiso 1 1 calc R U
H18A H 0.3715 0.6307 0.2771 0.044 Uiso 1 1 calc R U
C14 C 0.2535(2) 0.4649(8) 0.2785(2) 0.0236(11) Uani 1 1 d . .
H14 H 0.2219 0.343 0.2688 0.028 Uiso 1 1 calc R U
C6A C 0.0353(2) 0.6621(10) -0.1674(2) 0.0287(14) Uani 1 1 d . .
H6A H 0.0452 0.5202 -0.1752 0.034 Uiso 1 1 calc R U
C3 C 0.1146(2) 0.3655(8) 0.0359(2) 0.0235(11) Uani 1 1 d . .
C11 C 0.3176(2) 0.3397(8) 0.1915(2) 0.0262(11) Uani 1 1 d . .
H11B H 0.3534 0.4451 0.1944 0.031 Uiso 1 1 calc R U
H11A H 0.3195 0.2381 0.1605 0.031 Uiso 1 1 calc R U
C1A C 0.0527(2) 0.7322(10) -0.1101(2) 0.0267(14) Uani 1 1 d . .
C15 C 0.2435(3) 0.5630(9) 0.3340(2) 0.0307(13) Uani 1 1 d . .
H15A H 0.2675 0.6991 0.3433 0.037 Uiso 1 1 calc R U
H15B H 0.1959 0.5865 0.3304 0.037 Uiso 1 1 calc R U
C28 C 0.0972(2) 0.4875(8) -0.0190(2) 0.0264(12) Uani 1 1 d . .
C2A C 0.0397(3) 0.9468(9) -0.0999(2) 0.0308(12) Uani 1 1 d . .
H2A H 0.0521 1.0007 -0.0614 0.037 Uiso 1 1 calc R U
C8 C 0.2406(2) 0.5962(8) 0.2240(2) 0.0237(11) Uani 1 1 d . .
H8 H 0.2745 0.7119 0.2309 0.028 Uiso 1 1 calc R U
C2 C 0.1841(2) 0.2667(8) 0.0487(2) 0.0249(12) Uani 1 1 d . .
H2C H 0.1904 0.1661 0.0815 0.03 Uiso 1 1 calc R U
H2B H 0.1878 0.1865 0.0142 0.03 Uiso 1 1 calc R U
C6 C 0.1571(3) 0.8182(9) 0.1508(2) 0.0300(12) Uani 1 1 d . .
H6C H 0.111 0.8719 0.1407 0.036 Uiso 1 1 calc R U
H6B H 0.1872 0.9417 0.1552 0.036 Uiso 1 1 calc R U
C22 C 0.3623(3) 0.3359(9) 0.4582(2) 0.0274(12) Uani 1 1 d . .
C19 C 0.2887(3) 0.7512(8) 0.1184(2) 0.0289(14) Uani 1 1 d . .
H19B H 0.3317 0.6855 0.1209 0.043 Uiso 1 1 calc R U
H19C H 0.2923 0.8396 0.1528 0.043 Uiso 1 1 calc R U
H19A H 0.2753 0.839 0.0834 0.043 Uiso 1 1 calc R U
C3A C 0.0091(3) 1.0775(9) -0.1454(2) 0.0323(13) Uani 1 1 d . .
H3A H 0.0003 1.2211 -0.1382 0.039 Uiso 1 1 calc R U
O3 O 0.33323(16) 0.1747(9) 0.48471(13) 0.0324(9) Uani 1 1 d . .
C27 C 0.4148(3) 0.1794(18) 0.6097(2) 0.0488(16) Uani 1 1 d . .
H27C H 0.3947 0.0789 0.631 0.073 Uiso 1 1 calc R U
H27B H 0.4525 0.2498 0.6368 0.073 Uiso 1 1 calc R U
H27A H 0.4303 0.1032 0.5802 0.073 Uiso 1 1 calc R U
C4A C -0.0090(3) 0.9993(9) -0.2017(2) 0.0283(12) Uani 1 1 d . .
C26 C 0.3090(3) 0.2492(10) 0.5321(2) 0.0391(18) Uani 1 1 d . .
H26A H 0.2886 0.1295 0.5477 0.047 Uiso 1 1 calc R U
H26B H 0.2742 0.3573 0.5174 0.047 Uiso 1 1 calc R U
C5A C 0.0043(3) 0.7917(9) -0.2131(2) 0.0289(12) Uani 1 1 d . .
H5A H -0.0078 0.7393 -0.2518 0.035 Uiso 1 1 calc R U
C23 C 0.4174(3) 0.4497(9) 0.5028(2) 0.0289(12) Uani 1 1 d . .
H23B H 0.4325 0.5727 0.4842 0.035 Uiso 1 1 calc R U
H23A H 0.4556 0.3525 0.5166 0.035 Uiso 1 1 calc R U
C24 C 0.3950(3) 0.5262(10) 0.5549(2) 0.0372(14) Uani 1 1 d . .
H24B H 0.3623 0.6418 0.5426 0.045 Uiso 1 1 calc R U
H24A H 0.4336 0.5829 0.585 0.045 Uiso 1 1 calc R U
C25 C 0.3638(3) 0.3437(11) 0.5804(2) 0.0384(14) Uani 1 1 d . .
H25 H 0.3436 0.4035 0.6102 0.046 Uiso 1 1 calc R U
I1 I -0.05845(2) 1.19626(7) -0.27090(2) 0.04342(12) Uani 1 1 d . .
C21 C 0.4107(3) 0.0102(10) 0.4191(3) 0.0384(14) Uani 1 1 d . .
H21A H 0.4463 0.0072 0.4555 0.058 Uiso 1 1 calc R U
H21C H 0.4283 -0.034 0.387 0.058 Uiso 1 1 calc R U
H21B H 0.3752 -0.0867 0.4218 0.058 Uiso 1 1 calc R U
H1 H 0.069(6) 0.128(17) 0.059(3) 0.16(5) Uiso 1 1 d D .

loop_
_atom_site_aniso_label
_atom_site_aniso_U_11
_atom_site_aniso_U_22
_atom_site_aniso_U_33
_atom_site_aniso_U_23
_atom_site_aniso_U_13
_atom_site_aniso_U_12
O1 0.0366(18) 0.0302(17) 0.0284(17) -0.002(3) 0.0047(14) -0.010(3)
C7 0.033(2) 0.028(2) 0.020(2) 0.002(4) 0.0083(17) 0.006(4)
C5 0.026(2) 0.021(3) 0.021(2) 0.001(3) 0.0060(17) 0.004(3)
C12 0.025(2) 0.031(3) 0.021(2) -0.001(3) 0.0049(17) 0.004(3)
C1 0.026(3) 0.026(3) 0.021(3) 0.004(2) 0.008(2) 0.003(2)
C4 0.021(3) 0.030(3) 0.022(3) 0.001(2) 0.004(2) 0.002(2)
C20 0.028(2) 0.027(4) 0.021(2) 0.002(2) 0.0027(18) 0.004(2)
C9 0.022(2) 0.020(2) 0.018(2) 0.001(2) 0.0036(19) -0.001(2)
C13 0.023(3) 0.023(3) 0.020(3) 0.002(2) 0.006(2) 0.000(2)
C10 0.026(3) 0.021(3) 0.018(2) 0.001(2) 0.005(2) 0.001(2)
O2 0.0290(19) 0.032(2) 0.0184(18) 0.0001(15) 0.0042(15) 0.0043(16)
C17 0.028(3) 0.018(3) 0.019(2) 0.0012(18) 0.0027(19) -0.0017(19)
C29 0.024(3) 0.030(3) 0.025(3) -0.003(2) 0.007(2) -0.004(2)
C16 0.026(3) 0.036(3) 0.019(3) 0.002(2) 0.005(2) 0.001(2)
C18 0.029(3) 0.029(3) 0.029(3) 0.004(2) 0.005(2) -0.003(2)
C14 0.025(3) 0.025(3) 0.020(3) 0.001(2) 0.006(2) 0.003(2)
C6A 0.032(3) 0.027(4) 0.028(3) 0.003(2) 0.010(2) -0.003(2)
C3 0.026(3) 0.023(3) 0.020(3) 0.001(2) 0.004(2) 0.000(2)
C11 0.027(3) 0.028(3) 0.025(3) -0.001(2) 0.009(2) 0.006(2)
C1A 0.020(2) 0.036(4) 0.024(2) 0.006(2) 0.0062(18) 0.000(2)
C15 0.030(3) 0.042(3) 0.021(3) 0.001(2) 0.007(2) 0.009(3)
C28 0.027(3) 0.026(3) 0.024(3) -0.001(2) 0.004(2) 0.004(2)
C2A 0.035(3) 0.032(3) 0.025(3) 0.004(2) 0.008(2) -0.001(3)
C8 0.025(3) 0.026(3) 0.019(3) -0.001(2) 0.005(2) 0.001(2)
C2 0.028(3) 0.027(3) 0.020(2) -0.0014(19) 0.008(2) 0.003(2)
C6 0.035(3) 0.028(3) 0.025(3) -0.002(2) 0.006(2) 0.007(2)
C22 0.029(3) 0.032(3) 0.020(3) -0.001(2) 0.005(2) -0.001(2)
C19 0.030(3) 0.031(4) 0.027(3) 0.006(2) 0.010(2) -0.005(2)
C3A 0.040(3) 0.024(3) 0.033(3) 0.003(2) 0.010(3) 0.003(2)
O3 0.0377(18) 0.036(2) 0.0236(16) 0.005(2) 0.0082(13) -0.010(2)
C27 0.048(3) 0.068(5) 0.030(3) 0.013(5) 0.008(2) 0.012(5)
C4A 0.028(3) 0.032(3) 0.023(3) 0.008(2) 0.006(2) -0.001(2)
C26 0.035(3) 0.055(5) 0.029(3) 0.012(3) 0.014(2) -0.002(3)
C5A 0.033(3) 0.031(3) 0.020(3) -0.001(2) 0.004(2) -0.001(2)
C23 0.033(3) 0.032(3) 0.021(3) 0.001(2) 0.006(2) -0.002(2)
C24 0.037(3) 0.046(4) 0.025(3) -0.010(3) 0.004(2) 0.000(3)
C25 0.037(3) 0.057(4) 0.023(3) 0.001(3) 0.012(2) 0.001(3)
I1 0.0540(2) 0.03837(19) 0.03085(18) 0.0069(2) 0.00001(14) 0.0089(3)
C21 0.046(4) 0.033(3) 0.029(3) 0.000(3) -0.001(3) 0.008(3)

loop_
_atom_type_symbol
_atom_type_description
_atom_type_scat_dispersion_real
_atom_type_scat_dispersion_imag
_atom_type_scat_source
C C 0.0033 0.0016 'International Tables Vol C Tables 4.2.6.8 and 6.1.1.4'
H H 0 0 'International Tables Vol C Tables 4.2.6.8 and 6.1.1.4'
O O 0.0106 0.006 'International Tables Vol C Tables 4.2.6.8 and 6.1.1.4'
I I -0.4742 1.8119 'International Tables Vol C Tables 4.2.6.8 and 6.1.1.4'

loop_
_geom_angle_atom_site_label_1
_geom_angle_atom_site_label_2
_geom_angle_atom_site_label_3
_geom_angle
C3 O1 H1 116(8)
C6 C7 C8 111.4(4)
C6 C7 H7A 109.3
C8 C7 H7A 109.3
C6 C7 H7B 109.3
C8 C7 H7B 109.3
H7A C7 H7B 108
C6 C5 C4 110.1(4)
C6 C5 C10 112.4(4)
C4 C5 C10 112.2(5)
C6 C5 H5 107.3
C4 C5 H5 107.3
C10 C5 H5 107.3
C13 C12 C11 111.1(5)
C13 C12 H12B 109.4
C11 C12 H12B 109.4
C13 C12 H12A 109.4
C11 C12 H12A 109.4
H12B C12 H12A 108
C2 C1 C10 114.8(4)
C2 C1 H1B 108.6
C10 C1 H1B 108.6
C2 C1 H1A 108.6
C10 C1 H1A 108.6
H1B C1 H1A 107.5
C3 C4 C5 113.9(4)
C3 C4 H4A 108.8
C5 C4 H4A 108.8
C3 C4 H4B 108.8
C5 C4 H4B 108.8
H4A C4 H4B 107.7
C21 C20 C22 115.4(5)
C21 C20 C17 114.4(4)
C22 C20 C17 103.5(4)
C21 C20 H21 107.7
C22 C20 H21 107.7
C17 C20 H21 107.7
C11 C9 C8 111.4(4)
C11 C9 C10 114.1(4)
C8 C9 C10 112.0(4)
C11 C9 H9 106.2
C8 C9 H9 106.2
C10 C9 H9 106.2
C12 C13 C18 110.1(4)
C12 C13 C14 107.0(4)
C18 C13 C14 111.6(4)
C12 C13 C17 115.7(4)
C18 C13 C17 111.5(4)
C14 C13 C17 100.6(4)
C1 C10 C19 106.2(4)
C1 C10 C9 113.1(4)
C19 C10 C9 111.3(4)
C1 C10 C5 107.2(4)
C19 C10 C5 109.9(5)
C9 C10 C5 109.0(4)
C22 O2 C16 106.6(4)
C20 C17 C13 120.3(4)
C20 C17 C16 103.8(4)
C13 C17 C16 104.4(4)
C20 C17 H17 109.2
C13 C17 H17 109.2
C16 C17 H17 109.2
C28 C29 C1A 174.0(6)
O2 C16 C15 111.1(5)
O2 C16 C17 105.4(4)
C15 C16 C17 107.9(4)
O2 C16 H16 110.7
C15 C16 H16 110.7
C17 C16 H16 110.7
C13 C18 H18B 109.5
C13 C18 H18C 109.5
H18B C18 H18C 109.5
C13 C18 H18A 109.5
H18B C18 H18A 109.5
H18C C18 H18A 109.5
C8 C14 C15 119.6(4)
C8 C14 C13 114.7(4)
C15 C14 C13 103.9(4)
C8 C14 H14 105.8
C15 C14 H14 105.8
C13 C14 H14 105.8
C5A C6A C1A 122.2(6)
C5A C6A H6A 118.9
C1A C6A H6A 118.9
O1 C3 C28 107.3(4)
O1 C3 C4 110.6(4)
C28 C3 C4 109.3(4)
O1 C3 C2 107.6(4)
C28 C3 C2 112.1(4)
C4 C3 C2 109.9(4)
C9 C11 C12 113.7(4)
C9 C11 H11B 108.8
C12 C11 H11B 108.8
C9 C11 H11A 108.8
C12 C11 H11A 108.8
H11B C11 H11A 107.7
C6A C1A C2A 117.7(5)
C6A C1A C29 123.4(6)
C2A C1A C29 118.8(5)
C16 C15 C14 102.5(4)
C16 C15 H15A 111.3
C14 C15 H15A 111.3
C16 C15 H15B 111.3
C14 C15 H15B 111.3
H15A C15 H15B 109.2
C29 C28 C3 174.4(5)
C3A C2A C1A 120.4(5)
C3A C2A H2A 119.8
C1A C2A H2A 119.8
C14 C8 C7 111.8(4)
C14 C8 C9 108.8(4)
C7 C8 C9 112.0(4)
C14 C8 H8 108.1
C7 C8 H8 108.1
C9 C8 H8 108.1
C1 C2 C3 111.5(4)
C1 C2 H2C 109.3
C3 C2 H2C 109.3
C1 C2 H2B 109.3
C3 C2 H2B 109.3
H2C C2 H2B 108
C5 C6 C7 112.2(5)
C5 C6 H6C 109.2
C7 C6 H6C 109.2
C5 C6 H6B 109.2
C7 C6 H6B 109.2
H6C C6 H6B 107.9
O2 C22 O3 110.3(4)
O2 C22 C23 107.4(4)
O3 C22 C23 111.1(4)
O2 C22 C20 105.2(4)
O3 C22 C20 107.5(5)
C23 C22 C20 115.1(4)
C10 C19 H19B 109.5
C10 C19 H19C 109.5
H19B C19 H19C 109.5
C10 C19 H19A 109.5
H19B C19 H19A 109.5
H19C C19 H19A 109.5
C2A C3A C4A 119.9(5)
C2A C3A H3A 120
C4A C3A H3A 120
C22 O3 C26 113.9(5)
C25 C27 H27C 109.5
C25 C27 H27B 109.5
H27C C27 H27B 109.5
C25 C27 H27A 109.5
H27C C27 H27A 109.5
H27B C27 H27A 109.5
C5A C4A C3A 120.9(5)
C5A C4A I1 119.2(4)
C3A C4A I1 119.9(4)
O3 C26 C25 111.7(4)
O3 C26 H26A 109.3
C25 C26 H26A 109.3
O3 C26 H26B 109.3
C25 C26 H26B 109.3
H26A C26 H26B 107.9
C6A C5A C4A 118.9(5)
C6A C5A H5A 120.6
C4A C5A H5A 120.6
C22 C23 C24 112.2(4)
C22 C23 H23B 109.2
C24 C23 H23B 109.2
C22 C23 H23A 109.2
C24 C23 H23A 109.2
H23B C23 H23A 107.9
C23 C24 C25 110.4(5)
C23 C24 H24B 109.6
C25 C24 H24B 109.6
C23 C24 H24A 109.6
C25 C24 H24A 109.6
H24B C24 H24A 108.1
C26 C25 C27 112.0(6)
C26 C25 C24 108.1(5)
C27 C25 C24 111.9(5)
C26 C25 H25 108.2
C27 C25 H25 108.2
C24 C25 H25 108.2
C20 C21 H21A 109.5
C20 C21 H21C 109.5
H21A C21 H21C 109.5
C20 C21 H21B 109.5
H21A C21 H21B 109.5
H21C C21 H21B 109.5

loop_
_geom_bond_atom_site_label_1
_geom_bond_atom_site_label_2
_geom_bond_distance
O1 C3 1.439(7)
O1 H1 0.82(3)
C7 C6 1.531(7)
C7 C8 1.533(7)
C7 H7A 0.99
C7 H7B 0.99
C5 C6 1.526(7)
C5 C4 1.538(8)
C5 C10 1.561(7)
C5 H5 1
C12 C13 1.532(7)
C12 C11 1.546(7)
C12 H12B 0.99
C12 H12A 0.99
C1 C2 1.526(7)
C1 C10 1.535(7)
C1 H1B 0.99
C1 H1A 0.99
C4 C3 1.527(7)
C4 H4A 0.99
C4 H4B 0.99
C20 C21 1.519(8)
C20 C22 1.535(7)
C20 C17 1.553(6)
C20 H21 1
C9 C11 1.539(7)
C9 C8 1.555(7)
C9 C10 1.556(6)
C9 H9 1
C13 C18 1.545(7)
C13 C14 1.551(7)
C13 C17 1.560(6)
C10 C19 1.536(7)
O2 C22 1.422(6)
O2 C16 1.438(6)
C17 C16 1.562(7)
C17 H17 1
C29 C28 1.194(7)
C29 C1A 1.435(8)
C16 C15 1.523(8)
C16 H16 1
C18 H18B 0.98
C18 H18C 0.98
C18 H18A 0.98
C14 C8 1.508(7)
C14 C15 1.531(7)
C14 H14 1
C6A C5A 1.378(7)
C6A C1A 1.390(7)
C6A H6A 0.95
C3 C28 1.481(7)
C3 C2 1.536(7)
C11 H11B 0.99
C11 H11A 0.99
C1A C2A 1.417(9)
C15 H15A 0.99
C15 H15B 0.99
C2A C3A 1.376(7)
C2A H2A 0.95
C8 H8 1
C2 H2C 0.99
C2 H2B 0.99
C6 H6C 0.99
C6 H6B 0.99
C22 O3 1.423(7)
C22 C23 1.521(7)
C19 H19B 0.98
C19 H19C 0.98
C19 H19A 0.98
C3A C4A 1.387(8)
C3A H3A 0.95
O3 C26 1.445(7)
C27 C25 1.517(10)
C27 H27C 0.98
C27 H27B 0.98
C27 H27A 0.98
C4A C5A 1.382(8)
C4A I1 2.102(5)
C26 C25 1.510(8)
C26 H26A 0.99
C26 H26B 0.99
C5A H5A 0.95
C23 C24 1.527(7)
C23 H23B 0.99
C23 H23A 0.99
C24 C25 1.533(9)
C24 H24B 0.99
C24 H24A 0.99
C25 H25 1
C21 H21A 0.98
C21 H21C 0.98
C21 H21B 0.98

loop_
_geom_hbond_atom_site_label_D
_geom_hbond_atom_site_label_H
_geom_hbond_atom_site_label_A
_geom_hbond_distance_DH
_geom_hbond_distance_HA
_geom_hbond_distance_DA
_geom_hbond_angle_DHA
_geom_hbond_site_symmetry_A
C26 H26A O2 0.99 2.5 3.363(7) 146 4_546

loop_
_geom_torsion_atom_site_label_1
_geom_torsion_atom_site_label_2
_geom_torsion_atom_site_label_3
_geom_torsion_atom_site_label_4
_geom_torsion
C6 C5 C4 C3 178.8(4)
C10 C5 C4 C3 -55.3(5)
C11 C12 C13 C18 -65.8(5)
C11 C12 C13 C14 55.6(5)
C11 C12 C13 C17 166.8(4)
C2 C1 C10 C19 -173.1(4)
C2 C1 C10 C9 64.6(6)
C2 C1 C10 C5 -55.6(6)
C11 C9 C10 C1 58.6(6)
C8 C9 C10 C1 -173.6(4)
C11 C9 C10 C19 -60.9(5)
C8 C9 C10 C19 66.9(5)
C11 C9 C10 C5 177.7(4)
C8 C9 C10 C5 -54.5(5)
C6 C5 C10 C1 178.0(5)
C4 C5 C10 C1 53.3(5)
C6 C5 C10 C19 -66.9(6)
C4 C5 C10 C19 168.4(4)
C6 C5 C10 C9 55.3(6)
C4 C5 C10 C9 -69.4(5)
C21 C20 C17 C13 -109.4(5)
C22 C20 C17 C13 124.2(5)
C21 C20 C17 C16 134.5(5)
C22 C20 C17 C16 8.1(5)
C12 C13 C17 C20 97.9(5)
C18 C13 C17 C20 -28.9(6)
C14 C13 C17 C20 -147.3(4)
C12 C13 C17 C16 -146.3(4)
C18 C13 C17 C16 86.9(5)
C14 C13 C17 C16 -31.5(5)
C22 O2 C16 C15 -151.9(4)
C22 O2 C16 C17 -35.2(5)
C20 C17 C16 O2 15.3(5)
C13 C17 C16 O2 -111.5(4)
C20 C17 C16 C15 134.2(4)
C13 C17 C16 C15 7.3(5)
C12 C13 C14 C8 -61.0(6)
C18 C13 C14 C8 59.4(6)
C17 C13 C14 C8 177.8(4)
C12 C13 C14 C15 166.5(4)
C18 C13 C14 C15 -73.0(5)
C17 C13 C14 C15 45.3(5)
C5 C4 C3 O1 171.8(4)
C5 C4 C3 C28 -70.3(6)
C5 C4 C3 C2 53.1(6)
C8 C9 C11 C12 51.6(6)
C10 C9 C11 C12 179.7(5)
C13 C12 C11 C9 -54.5(6)
C5A C6A C1A C2A -2.3(7)
C5A C6A C1A C29 174.3(5)
O2 C16 C15 C14 135.5(4)
C17 C16 C15 C14 20.4(5)
C8 C14 C15 C16 -170.5(4)
C13 C14 C15 C16 -41.0(5)
C6A C1A C2A C3A 1.8(7)
C29 C1A C2A C3A -174.9(5)
C15 C14 C8 C7 -52.3(7)
C13 C14 C8 C7 -176.9(5)
C15 C14 C8 C9 -176.5(4)
C13 C14 C8 C9 59.0(5)
C6 C7 C8 C14 -175.7(5)
C6 C7 C8 C9 -53.4(7)
C11 C9 C8 C14 -51.9(5)
C10 C9 C8 C14 178.9(4)
C11 C9 C8 C7 -175.9(5)
C10 C9 C8 C7 54.9(6)
C10 C1 C2 C3 56.9(6)
O1 C3 C2 C1 -172.9(4)
C28 C3 C2 C1 69.3(5)
C4 C3 C2 C1 -52.4(5)
C4 C5 C6 C7 69.9(6)
C10 C5 C6 C7 -55.9(6)
C8 C7 C6 C5 54.1(7)
C16 O2 C22 O3 -74.6(5)
C16 O2 C22 C23 164.1(4)
C16 O2 C22 C20 41.0(5)
C21 C20 C22 O2 -155.1(4)
C17 C20 C22 O2 -29.3(5)
C21 C20 C22 O3 -37.6(6)
C17 C20 C22 O3 88.2(5)
C21 C20 C22 C23 86.8(6)
C17 C20 C22 C23 -147.4(4)
C1A C2A C3A C4A -0.2(8)
O2 C22 O3 C26 -63.9(5)
C23 C22 O3 C26 55.1(6)
C20 C22 O3 C26 -178.1(4)
C2A C3A C4A C5A -1.0(8)
C2A C3A C4A I1 178.1(4)
C22 O3 C26 C25 -60.3(6)
C1A C6A C5A C4A 1.1(8)
C3A C4A C5A C6A 0.6(8)
I1 C4A C5A C6A -178.5(4)
O2 C22 C23 C24 69.6(6)
O3 C22 C23 C24 -51.2(6)
C20 C22 C23 C24 -173.7(5)
C22 C23 C24 C25 52.1(6)
O3 C26 C25 C27 -65.7(6)
O3 C26 C25 C24 58.2(7)
C23 C24 C25 C26 -54.5(6)
C23 C24 C25 C27 69.4(6)
